data_7024509
loop_
_publ_author_name
'Santana, M. Dolores'
'Garc\'ia-Bueno, Roc\'io'
'Garc\'ia, Gabriel'
'P\'erez, Jos\'e'
'Garc\'ia, Luis'
'Monge, Miguel'
'Laguna, Antonio'

_publ_section_title
;
 Luminescence of five-coordinated nickel(ii) complexes with
 substituted-8-hydroxyquinolines and macrocyclic ligands.
;
_journal_issue 7
_journal_name_full 'Dalton transactions (Cambridge, England : 2003)'
_journal_page_first 1797
_journal_page_last 1806
_journal_paper_doi 10.1039/b917994a
_journal_volume 39
_journal_year 2010
_chemical_formula_moiety 'C22 H31 I2 N4 Ni O, F6 P'
_chemical_formula_sum 'C22 H31 F6 I2 N4 Ni O P'
_chemical_formula_weight 824.99
_chemical_name_systematic
;
?
;
_space_group_IT_number 14
_symmetry_cell_setting monoclinic
_symmetry_space_group_name_Hall '-P 2yab'
_symmetry_space_group_name_H-M 'P 1 21/a 1'
_atom_sites_solution_hydrogens geom
_atom_sites_solution_primary direct
_atom_sites_solution_secondary difmap
_audit_creation_method SHELXL-97
_cell_angle_alpha 90.00
_cell_angle_beta 97.5100(10)
_cell_angle_gamma 90.00
_cell_formula_units_Z 4
_cell_length_a 17.8197(14)
_cell_length_b 8.1460(6)
_cell_length_c 19.6976(15)
_cell_measurement_temperature 100(2)
_cell_volume 2834.8(4)
_computing_structure_refinement 'SHELXL-97 (Sheldrick, 1997)'
_diffrn_ambient_temperature 100(2)
_diffrn_measured_fraction_theta_full 0.000
_diffrn_measured_fraction_theta_max 0.924
_diffrn_radiation_monochromator graphite
_diffrn_radiation_source 'fine-focus sealed tube'
_diffrn_radiation_type MoK\a
_diffrn_radiation_wavelength 0.71073
_diffrn_reflns_av_R_equivalents 0.1387
_diffrn_reflns_av_sigmaI/netI 0.0840
_diffrn_reflns_limit_h_max 23
_diffrn_reflns_limit_h_min -23
_diffrn_reflns_limit_k_max 10
_diffrn_reflns_limit_k_min -10
_diffrn_reflns_limit_l_max 24
_diffrn_reflns_limit_l_min -24
_diffrn_reflns_number 30718
_diffrn_reflns_theta_full 0.50
_diffrn_reflns_theta_max 28.24
_diffrn_reflns_theta_min 2.09
_exptl_absorpt_coefficient_mu 2.982
_exptl_absorpt_correction_T_max 0.8900
_exptl_absorpt_correction_T_min 0.6978
_exptl_absorpt_correction_type multi-scan
_exptl_absorpt_process_details SADABS
_exptl_crystal_colour orange
_exptl_crystal_density_diffrn 1.933
_exptl_crystal_density_method 'not measured'
_exptl_crystal_description lath
_exptl_crystal_F_000 1608
_exptl_crystal_size_max 0.13
_exptl_crystal_size_mid 0.09
_exptl_crystal_size_min 0.04
_refine_diff_density_max 2.034
_refine_diff_density_min -1.831
_refine_diff_density_rms 0.198
_refine_ls_extinction_method none
_refine_ls_goodness_of_fit_ref 1.219
_refine_ls_hydrogen_treatment constr
_refine_ls_matrix_type full
_refine_ls_number_parameters 334
_refine_ls_number_reflns 6475
_refine_ls_number_restraints 0
_refine_ls_restrained_S_all 1.219
_refine_ls_R_factor_all 0.1054
_refine_ls_R_factor_gt 0.0864
_refine_ls_shift/su_max 0.000
_refine_ls_shift/su_mean 0.000
_refine_ls_structure_factor_coef Fsqd
_refine_ls_weighting_details 'calc w=1/[\s^2^(Fo^2^)+(0.0522P)^2^+17.2186P] where P=(Fo^2^+2Fc^2^)/3'
_refine_ls_weighting_scheme calc
_refine_ls_wR_factor_gt 0.1636
_refine_ls_wR_factor_ref 0.1714
_reflns_number_gt 5379
_reflns_number_total 6475
_reflns_threshold_expression >2sigma(I)
_cod_data_source_file b917994a.txt
_cod_data_source_block l2i2oxs
_cod_original_sg_symbol_H-M P21/a
_cod_database_code 7024509

loop_
_symmetry_equiv_pos_as_xyz
'x, y, z'
'-x+1/2, y+1/2, -z'
'-x, -y, -z'
'x-1/2, -y-1/2, z'

loop_
_atom_site_label
_atom_site_type_symbol
_atom_site_fract_x
_atom_site_fract_y
_atom_site_fract_z
_atom_site_U_iso_or_equiv
_atom_site_adp_type
_atom_site_occupancy
_atom_site_symmetry_multiplicity
_atom_site_calc_flag
_atom_site_refinement_flags
C11 C -0.0971(7) 0.2310(13) 0.1432(6) 0.039(3) Uani 1 1 d .
H11A H -0.1493 0.2657 0.1461 0.058 Uiso 1 1 calc R
H11B H -0.0721 0.3127 0.1173 0.058 Uiso 1 1 calc R
H11C H -0.0697 0.2213 0.1895 0.058 Uiso 1 1 calc R
C2 C -0.0165(7) 0.0023(15) 0.1013(5) 0.044(3) Uani 1 1 d .
H2A H -0.0206 -0.0922 0.0694 0.053 Uiso 1 1 calc R
H2B H 0.0095 0.0911 0.0793 0.053 Uiso 1 1 calc R
C10 C 0.1170(7) -0.0575(17) 0.1514(7) 0.052(3) Uani 1 1 d .
H10A H 0.1481 -0.0918 0.1937 0.078 Uiso 1 1 calc R
H10B H 0.1338 0.0506 0.1376 0.078 Uiso 1 1 calc R
H10C H 0.1224 -0.1374 0.1151 0.078 Uiso 1 1 calc R
C12 C -0.1392(8) 0.0829(14) 0.0333(5) 0.049(3) Uani 1 1 d .
H12A H -0.1911 0.1207 0.0356 0.073 Uiso 1 1 calc R
H12B H -0.1406 -0.0226 0.0093 0.073 Uiso 1 1 calc R
H12C H -0.1125 0.1639 0.0086 0.073 Uiso 1 1 calc R
I2 I 0.05459(3) 0.20926(8) 0.46761(3) 0.02642(17) Uani 1 1 d .
I1 I -0.24867(3) 0.51539(7) 0.48928(3) 0.02997(18) Uani 1 1 d .
Ni1 Ni -0.09315(7) -0.03349(14) 0.24694(6) 0.0229(3) Uani 1 1 d .
O1 O -0.0416(3) 0.0683(8) 0.3327(3) 0.0270(14) Uani 1 1 d .
N3 N -0.1062(5) -0.2721(10) 0.2829(5) 0.035(2) Uani 1 1 d .
N1 N 0.0118(4) -0.0836(11) 0.2201(4) 0.0322(19) Uani 1 1 d .
C20 C -0.0592(5) 0.2364(11) 0.4286(5) 0.0246(19) Uani 1 1 d .
N4 N -0.1853(4) 0.0967(9) 0.2806(4) 0.0235(16) Uani 1 1 d .
C18 C -0.1819(5) 0.3568(11) 0.4369(5) 0.025(2) Uani 1 1 d .
C17 C -0.2119(5) 0.2793(10) 0.3750(5) 0.0214(18) Uani 1 1 d .
C5 C -0.1812(6) -0.3461(12) 0.1668(6) 0.041(3) Uani 1 1 d .
H5A H -0.2003 -0.4450 0.1408 0.049 Uiso 1 1 calc R
H5B H -0.2248 -0.2923 0.1840 0.049 Uiso 1 1 calc R
C16 C -0.2885(5) 0.2906(12) 0.3428(6) 0.033(2) Uani 1 1 d .
H16 H -0.3239 0.3570 0.3623 0.039 Uiso 1 1 calc R
C1 C 0.0340(6) -0.0480(12) 0.1632(6) 0.036(2) Uani 1 1 d .
N2 N -0.1401(5) -0.0548(9) 0.1469(4) 0.0271(17) Uani 1 1 d .
H2 H -0.1891 -0.0138 0.1446 0.033 Uiso 1 1 calc R
C19 C -0.1076(5) 0.3348(10) 0.4639(5) 0.0243(19) Uani 1 1 d .
H19 H -0.0885 0.3851 0.5062 0.029 Uiso 1 1 calc R
C9 C 0.0632(6) -0.1513(14) 0.2768(6) 0.038(3) Uani 1 1 d .
H9A H 0.0658 -0.0764 0.3166 0.045 Uiso 1 1 calc R
H9B H 0.1147 -0.1603 0.2633 0.045 Uiso 1 1 calc R
C4 C -0.1474(6) -0.2274(12) 0.1181(6) 0.036(2) Uani 1 1 d .
H4A H -0.0968 -0.2675 0.1101 0.043 Uiso 1 1 calc R
H4B H -0.1802 -0.2255 0.0734 0.043 Uiso 1 1 calc R
C22 C -0.1636(5) 0.1797(11) 0.3405(5) 0.0231(19) Uani 1 1 d .
C21 C -0.0846(5) 0.1568(11) 0.3664(5) 0.0213(18) Uani 1 1 d .
C3 C -0.0976(7) 0.0620(13) 0.1065(6) 0.038(2) Uani 1 1 d .
C13 C -0.1683(7) -0.2698(13) 0.3263(6) 0.041(3) Uani 1 1 d .
H13A H -0.1575 -0.1867 0.3622 0.061 Uiso 1 1 calc R
H13B H -0.1723 -0.3779 0.3474 0.061 Uiso 1 1 calc R
H13C H -0.2161 -0.2432 0.2980 0.061 Uiso 1 1 calc R
C8 C 0.0363(6) -0.3219(15) 0.2971(6) 0.045(3) Uani 1 1 d .
H8A H 0.0300 -0.3921 0.2557 0.055 Uiso 1 1 calc R
H8B H 0.0767 -0.3714 0.3301 0.055 Uiso 1 1 calc R
C15 C -0.3104(6) 0.2047(13) 0.2833(6) 0.035(2) Uani 1 1 d .
H15 H -0.3614 0.2098 0.2621 0.042 Uiso 1 1 calc R
C14 C -0.2580(5) 0.1111(12) 0.2544(5) 0.030(2) Uani 1 1 d .
H14 H -0.2749 0.0533 0.2133 0.036 Uiso 1 1 calc R
C6 C -0.1237(6) -0.3992(12) 0.2283(5) 0.033(2) Uani 1 1 d .
H6A H -0.1436 -0.4981 0.2491 0.039 Uiso 1 1 calc R
H6B H -0.0760 -0.4307 0.2111 0.039 Uiso 1 1 calc R
C7 C -0.0363(6) -0.3254(14) 0.3284(6) 0.038(2) Uani 1 1 d .
H7A H -0.0444 -0.4388 0.3440 0.045 Uiso 1 1 calc R
H7B H -0.0301 -0.2541 0.3694 0.045 Uiso 1 1 calc R
P1 P 0.1238(2) 0.4461(4) 0.0726(2) 0.0557(10) Uani 1 1 d .
F2 F 0.1839(4) 0.5723(8) 0.1101(4) 0.0513(18) Uani 1 1 d .
F6 F 0.1876(5) 0.3024(9) 0.0849(4) 0.068(2) Uani 1 1 d .
F5 F 0.0951(4) 0.3970(11) 0.1424(4) 0.067(2) Uani 1 1 d .
F1 F 0.0676(6) 0.3172(10) 0.0338(4) 0.081(3) Uani 1 1 d .
F3 F 0.1543(6) 0.4911(11) 0.0006(4) 0.089(3) Uani 1 1 d .
F4 F 0.0622(5) 0.5904(11) 0.0624(6) 0.097(4) Uani 1 1 d .

loop_
_atom_site_aniso_label
_atom_site_aniso_U_11
_atom_site_aniso_U_22
_atom_site_aniso_U_33
_atom_site_aniso_U_23
_atom_site_aniso_U_13
_atom_site_aniso_U_12
C11 0.052(7) 0.033(5) 0.035(6) 0.004(5) 0.022(5) -0.009(5)
C2 0.058(7) 0.046(6) 0.032(6) -0.007(5) 0.025(5) -0.013(6)
C10 0.050(7) 0.059(8) 0.057(8) -0.013(6) 0.047(6) -0.006(6)
C12 0.094(10) 0.032(6) 0.022(6) 0.008(5) 0.015(6) -0.013(6)
I2 0.0187(3) 0.0349(3) 0.0273(3) -0.0066(3) 0.0093(2) -0.0020(2)
I1 0.0264(3) 0.0227(3) 0.0459(4) -0.0107(3) 0.0238(3) -0.0023(2)
Ni1 0.0239(6) 0.0248(6) 0.0222(6) 0.0001(5) 0.0108(5) -0.0008(4)
O1 0.021(3) 0.035(3) 0.028(4) -0.006(3) 0.015(3) 0.004(3)
N3 0.045(5) 0.032(4) 0.032(5) 0.012(4) 0.023(4) 0.007(4)
N1 0.026(4) 0.039(5) 0.035(5) -0.015(4) 0.015(4) -0.005(4)
C20 0.019(4) 0.024(4) 0.034(5) 0.001(4) 0.013(4) -0.006(3)
N4 0.027(4) 0.026(4) 0.020(4) 0.004(3) 0.010(3) 0.000(3)
C18 0.030(5) 0.021(4) 0.028(5) 0.001(4) 0.022(4) -0.001(4)
C17 0.024(4) 0.016(4) 0.027(5) 0.001(4) 0.015(4) 0.000(3)
C5 0.048(7) 0.020(5) 0.057(8) 0.008(5) 0.014(6) -0.008(4)
C16 0.018(4) 0.030(5) 0.052(7) 0.006(5) 0.016(4) 0.003(4)
C1 0.042(6) 0.032(5) 0.038(6) -0.018(5) 0.020(5) -0.006(4)
N2 0.037(5) 0.021(4) 0.024(4) 0.004(3) 0.009(3) 0.000(3)
C19 0.023(4) 0.019(4) 0.034(5) -0.001(4) 0.016(4) -0.001(3)
C9 0.025(5) 0.052(7) 0.039(6) -0.012(5) 0.015(5) 0.002(5)
C4 0.047(6) 0.025(5) 0.033(6) 0.001(4) 0.001(5) -0.005(4)
C22 0.029(5) 0.022(4) 0.020(5) 0.006(4) 0.011(4) -0.005(4)
C21 0.022(4) 0.023(4) 0.022(5) 0.005(4) 0.016(4) -0.004(3)
C3 0.053(7) 0.029(5) 0.033(6) -0.003(5) 0.014(5) -0.007(5)
C13 0.054(7) 0.033(5) 0.044(7) 0.012(5) 0.036(6) 0.003(5)
C8 0.042(6) 0.053(7) 0.040(7) -0.005(6) 0.000(5) 0.022(6)
C15 0.025(5) 0.041(6) 0.038(6) 0.010(5) 0.002(4) 0.005(4)
C14 0.028(5) 0.031(5) 0.032(6) 0.004(4) 0.009(4) -0.005(4)
C6 0.035(5) 0.024(5) 0.041(6) 0.002(4) 0.015(5) 0.005(4)
C7 0.046(6) 0.037(6) 0.034(6) 0.010(5) 0.015(5) 0.010(5)
P1 0.060(2) 0.0384(16) 0.061(2) 0.0145(16) -0.0201(18) -0.0160(15)
F2 0.043(4) 0.040(3) 0.067(5) 0.001(4) -0.007(3) 0.002(3)
F6 0.089(6) 0.044(4) 0.072(6) 0.004(4) 0.016(5) -0.008(4)
F5 0.044(4) 0.083(6) 0.073(6) -0.011(5) 0.002(4) -0.003(4)
F1 0.124(8) 0.057(5) 0.057(5) 0.014(4) -0.014(5) -0.037(5)
F3 0.129(8) 0.077(6) 0.055(5) 0.025(5) -0.011(5) -0.045(6)
F4 0.059(5) 0.052(5) 0.165(10) 0.015(6) -0.043(6) -0.003(4)

loop_
_atom_type_symbol
_atom_type_description
_atom_type_scat_dispersion_real
_atom_type_scat_dispersion_imag
_atom_type_scat_source
C C 0.0033 0.0016 'International Tables Vol C Tables 4.2.6.8 and 6.1.1.4'
H H 0.0000 0.0000 'International Tables Vol C Tables 4.2.6.8 and 6.1.1.4'
F F 0.0171 0.0103 'International Tables Vol C Tables 4.2.6.8 and 6.1.1.4'
I I -0.4742 1.8119 'International Tables Vol C Tables 4.2.6.8 and 6.1.1.4'
N N 0.0061 0.0033 'International Tables Vol C Tables 4.2.6.8 and 6.1.1.4'
Ni Ni 0.3393 1.1124 'International Tables Vol C Tables 4.2.6.8 and 6.1.1.4'
O O 0.0106 0.0060 'International Tables Vol C Tables 4.2.6.8 and 6.1.1.4'
P P 0.1023 0.0942 'International Tables Vol C Tables 4.2.6.8 and 6.1.1.4'

loop_
_geom_angle_atom_site_label_1
_geom_angle_atom_site_label_2
_geom_angle_atom_site_label_3
_geom_angle
C1 C2 C3 120.7(9)
O1 Ni1 N2 159.4(3)
O1 Ni1 N1 88.1(3)
N2 Ni1 N1 90.4(3)
O1 Ni1 N3 99.1(3)
N2 Ni1 N3 101.4(3)
N1 Ni1 N3 92.8(3)
O1 Ni1 N4 79.5(3)
N2 Ni1 N4 96.2(3)
N1 Ni1 N4 160.9(3)
N3 Ni1 N4 103.4(3)
C21 O1 Ni1 115.2(6)
C13 N3 C6 108.7(9)
C13 N3 C7 106.5(8)
C6 N3 C7 107.9(8)
C13 N3 Ni1 107.9(6)
C6 N3 Ni1 114.9(6)
C7 N3 Ni1 110.6(7)
C1 N1 C9 121.7(9)
C1 N1 Ni1 125.6(8)
C9 N1 Ni1 112.4(6)
C21 C20 C19 122.6(8)
C21 C20 I2 117.3(6)
C19 C20 I2 120.1(7)
C14 N4 C22 116.1(8)
C14 N4 Ni1 132.1(7)
C22 N4 Ni1 111.8(6)
C19 C18 C17 120.9(8)
C19 C18 I1 117.8(7)
C17 C18 I1 121.3(7)
C18 C17 C22 118.9(8)
C18 C17 C16 125.8(8)
C22 C17 C16 115.3(8)
C4 C5 C6 113.1(9)
C15 C16 C17 119.5(9)
N1 C1 C2 124.5(10)
N1 C1 C10 122.8(11)
C2 C1 C10 112.7(9)
C3 N2 C4 114.4(8)
C3 N2 Ni1 106.6(6)
C4 N2 Ni1 116.4(6)
C18 C19 C20 119.9(9)
N1 C9 C8 110.8(9)
N2 C4 C5 111.8(9)
N4 C22 C17 125.0(8)
N4 C22 C21 113.1(8)
C17 C22 C21 121.9(8)
O1 C21 C20 123.9(8)
O1 C21 C22 120.4(8)
C20 C21 C22 115.7(8)
N2 C3 C2 112.0(9)
N2 C3 C12 110.5(9)
C2 C3 C12 108.3(9)
N2 C3 C11 106.6(8)
C2 C3 C11 111.2(9)
C12 C3 C11 108.1(9)
C7 C8 C9 115.9(9)
C16 C15 C14 119.9(9)
N4 C14 C15 124.1(10)
N3 C6 C5 115.2(8)
N3 C7 C8 116.2(9)
F1 P1 F5 89.8(5)
F1 P1 F2 177.2(6)
F5 P1 F2 92.0(4)
F1 P1 F4 92.6(5)
F5 P1 F4 90.1(6)
F2 P1 F4 89.6(4)
F1 P1 F3 89.5(5)
F5 P1 F3 178.3(6)
F2 P1 F3 88.7(5)
F4 P1 F3 91.5(6)
F1 P1 F6 88.8(5)
F5 P1 F6 89.3(5)
F2 P1 F6 88.9(4)
F4 P1 F6 178.4(5)
F3 P1 F6 89.1(5)

loop_
_geom_bond_atom_site_label_1
_geom_bond_atom_site_label_2
_geom_bond_distance
C11 C3 1.556(14)
C2 C1 1.476(16)
C2 C3 1.541(16)
C10 C1 1.530(14)
C12 C3 1.541(15)
I2 C20 2.085(9)
I1 C18 2.114(9)
Ni1 O1 1.996(7)
Ni1 N2 2.045(8)
Ni1 N1 2.051(8)
Ni1 N3 2.092(8)
Ni1 N4 2.133(7)
O1 C21 1.295(10)
N3 C13 1.484(12)
N3 C6 1.498(13)
N3 C7 1.499(14)
N1 C1 1.268(13)
N1 C9 1.458(14)
C20 C21 1.407(13)
C20 C19 1.424(12)
N4 C14 1.336(12)
N4 C22 1.370(12)
C18 C19 1.373(13)
C18 C17 1.414(13)
C17 C22 1.419(12)
C17 C16 1.430(13)
C5 C4 1.539(14)
C5 C6 1.543(15)
C16 C15 1.377(15)
N2 C3 1.506(13)
N2 C4 1.516(12)
C9 C8 1.540(17)
C22 C21 1.446(13)
C8 C7 1.505(15)
C15 C14 1.384(14)
P1 F1 1.579(8)
P1 F5 1.580(9)
P1 F2 1.594(7)
P1 F4 1.603(9)
P1 F3 1.626(10)
P1 F6 1.627(9)
